data_7238528
loop_
_publ_author_name
'Sridhar, Balasubramanian'
'Nanubolu, Jagadeesh Babu'
'Ravikumar, Krishnan'

_publ_section_title
;
 Competition between the two-point and three-point synthon in
 cytosine--carboxylic acid complexes
;
_journal_issue 20
_journal_name_full CrystEngComm
_journal_page_first 7065
_journal_paper_doi 10.1039/c2ce26076j
_journal_volume 14
_journal_year 2012
_chemical_formula_moiety 'C4 H6 N3 O +, C8 H7 O3 -, C4 H5 N3 O, H2 O'
_chemical_formula_sum 'C16 H20 N6 O6'
_chemical_formula_weight 392.38
_chemical_name_common
;
Cytosinium 4-hydroxyphenylacetate cytosine monohydrate
;
_space_group_IT_number 60
_space_group_name_Hall '-P 2n 2ab'
_space_group_name_H-M_alt 'P b c n'
_symmetry_cell_setting orthorhombic
_symmetry_space_group_name_Hall '-P 2n 2ab'
_symmetry_space_group_name_H-M 'P b c n'
_atom_sites_solution_hydrogens geom
_atom_sites_solution_primary direct
_atom_sites_solution_secondary difmap
_audit_creation_method SHELXL-97
_cell_angle_alpha 90.00
_cell_angle_beta 90.00
_cell_angle_gamma 90.00
_cell_formula_units_Z 8
_cell_length_a 14.9164(10)
_cell_length_b 12.3456(8)
_cell_length_c 19.9754(13)
_cell_measurement_reflns_used 7638
_cell_measurement_temperature 294(2)
_cell_measurement_theta_max 27.92
_cell_measurement_theta_min 2.37
_cell_volume 3678.5(4)
_computing_cell_refinement 'SAINT (Bruker, 2001)'
_computing_data_collection 'SMART (Bruker, 2001)'
_computing_data_reduction SAINT
_computing_molecular_graphics 'SHELXTL/PC (Sheldrick, 1990)'
_computing_publication_material SHELXL97
_computing_structure_refinement 'SHELXL-97 (Sheldrick, 2008)'
_computing_structure_solution 'SHELXS-97 (Sheldrick, 2008)'
_diffrn_ambient_temperature 294(2)
_diffrn_measured_fraction_theta_full 1.000
_diffrn_measured_fraction_theta_max 1.000
_diffrn_measurement_device 'Bruker SMART APEX CCD area-detector'
_diffrn_measurement_device_type 'CCD Area Detector'
_diffrn_measurement_method '\w scan'
_diffrn_radiation_monochromator graphite
_diffrn_radiation_source 'fine-focus sealed tube'
_diffrn_radiation_type MoK\a
_diffrn_radiation_wavelength 0.71073
_diffrn_reflns_av_R_equivalents 0.0189
_diffrn_reflns_av_sigmaI/netI 0.0109
_diffrn_reflns_limit_h_max 17
_diffrn_reflns_limit_h_min -17
_diffrn_reflns_limit_k_max 14
_diffrn_reflns_limit_k_min -14
_diffrn_reflns_limit_l_max 23
_diffrn_reflns_limit_l_min -23
_diffrn_reflns_number 33286
_diffrn_reflns_theta_full 25.00
_diffrn_reflns_theta_max 25.00
_diffrn_reflns_theta_min 2.04
_diffrn_standards_number 0
_exptl_absorpt_coefficient_mu 0.111
_exptl_absorpt_correction_type none
_exptl_crystal_colour colorless
_exptl_crystal_density_diffrn 1.417
_exptl_crystal_density_method 'not measured'
_exptl_crystal_description block
_exptl_crystal_F_000 1648
_exptl_crystal_size_max 0.21
_exptl_crystal_size_mid 0.17
_exptl_crystal_size_min 0.09
_refine_diff_density_max 0.232
_refine_diff_density_min -0.191
_refine_diff_density_rms 0.033
_refine_ls_extinction_method none
_refine_ls_goodness_of_fit_ref 1.041
_refine_ls_hydrogen_treatment mixed
_refine_ls_matrix_type full
_refine_ls_number_parameters 293
_refine_ls_number_reflns 3239
_refine_ls_number_restraints 0
_refine_ls_restrained_S_all 1.041
_refine_ls_R_factor_all 0.0395
_refine_ls_R_factor_gt 0.0356
_refine_ls_shift/su_max 0.000
_refine_ls_shift/su_mean 0.000
_refine_ls_structure_factor_coef Fsqd
_refine_ls_weighting_details 'calc w=1/[\s^2^(Fo^2^)+(0.0458P)^2^+0.9989P] where P=(Fo^2^+2Fc^2^)/3'
_refine_ls_weighting_scheme calc
_refine_ls_wR_factor_gt 0.0934
_refine_ls_wR_factor_ref 0.0965
_reflns_number_gt 2896
_reflns_number_total 3239
_reflns_threshold_expression I>2\s(I)
_cod_data_source_file c2ce26076j.txt
_cod_data_source_block ai26
_cod_database_code 7238528

loop_
_symmetry_equiv_pos_as_xyz
'x, y, z'
'-x+1/2, -y+1/2, z+1/2'
'-x, y, -z+1/2'
'x+1/2, -y+1/2, -z'
'-x, -y, -z'
'x-1/2, y-1/2, -z-1/2'
'x, -y, z-1/2'
'-x-1/2, y-1/2, z'

loop_
_atom_site_label
_atom_site_type_symbol
_atom_site_fract_x
_atom_site_fract_y
_atom_site_fract_z
_atom_site_U_iso_or_equiv
_atom_site_adp_type
_atom_site_occupancy
_atom_site_symmetry_multiplicity
_atom_site_calc_flag
_atom_site_refinement_flags
C2A C 0.14876(10) 0.33574(12) 0.19821(7) 0.0486(3) Uani 1 1 d .
C4A C 0.05431(10) 0.48795(11) 0.17321(7) 0.0473(3) Uani 1 1 d .
C5A C 0.12670(11) 0.55960(13) 0.18562(8) 0.0564(4) Uani 1 1 d .
H5A H 0.1198 0.6342 0.1814 0.068 Uiso 1 1 calc R
C6A C 0.20525(11) 0.51609(14) 0.20355(8) 0.0578(4) Uani 1 1 d .
H6A H 0.2536 0.5616 0.2119 0.069 Uiso 1 1 calc R
N1A N 0.21640(9) 0.40795(12) 0.20994(7) 0.0567(3) Uani 1 1 d .
H1A H 0.2717(14) 0.3793(16) 0.2233(10) 0.086(6) Uiso 1 1 d .
N3A N 0.06795(8) 0.38059(10) 0.17964(6) 0.0468(3) Uani 1 1 d .
H2A H 0.0243(14) 0.3309(17) 0.1701(11) 0.088(7) Uiso 1 1 d .
N7A N -0.02632(9) 0.52064(12) 0.15605(8) 0.0586(4) Uani 1 1 d .
H3A H -0.0760(13) 0.4696(16) 0.1473(10) 0.077(6) Uiso 1 1 d .
H4A H -0.0388(11) 0.5915(16) 0.1507(9) 0.063(5) Uiso 1 1 d .
O8A O 0.15845(7) 0.23781(9) 0.20409(6) 0.0608(3) Uani 1 1 d .
C2B C -0.15543(10) 0.27961(12) 0.13526(7) 0.0486(3) Uani 1 1 d .
C4B C -0.06293(10) 0.12805(12) 0.14884(8) 0.0493(3) Uani 1 1 d .
C5B C -0.13696(11) 0.05752(13) 0.13897(9) 0.0591(4) Uani 1 1 d .
H5B H -0.1298 -0.0173 0.1398 0.071 Uiso 1 1 calc R
C6B C -0.21697(11) 0.10223(13) 0.12853(8) 0.0564(4) Uani 1 1 d .
H6B H -0.2668 0.0581 0.1223 0.068 Uiso 1 1 calc R
N1B N -0.22655(9) 0.21090(11) 0.12694(7) 0.0539(3) Uani 1 1 d .
H1B H -0.2822(14) 0.2383(16) 0.1225(10) 0.080(6) Uiso 1 1 d .
N3B N -0.07301(8) 0.23578(9) 0.14656(6) 0.0462(3) Uani 1 1 d .
N7B N 0.01834(10) 0.09000(13) 0.16022(10) 0.0730(5) Uani 1 1 d .
H2B H 0.0271(13) 0.0209(19) 0.1604(11) 0.086(7) Uiso 1 1 d .
H3B H 0.0669(13) 0.1384(16) 0.1743(10) 0.077(6) Uiso 1 1 d .
O8B O -0.16725(8) 0.37849(9) 0.13296(7) 0.0707(4) Uani 1 1 d .
C11 C -0.02086(9) 0.79466(10) 0.09764(7) 0.0420(3) Uani 1 1 d .
C12 C -0.02354(11) 0.78199(16) 0.02200(8) 0.0656(5) Uani 1 1 d .
H12A H -0.0246 0.8535 0.0020 0.079 Uiso 1 1 calc R
H12B H 0.0313 0.7468 0.0077 0.079 Uiso 1 1 calc R
C13 C -0.10202(10) 0.71817(13) -0.00461(7) 0.0524(4) Uani 1 1 d .
C14 C -0.17619(11) 0.76969(13) -0.03048(8) 0.0556(4) Uani 1 1 d .
H14 H -0.1762 0.8448 -0.0341 0.067 Uiso 1 1 calc R
C15 C -0.25079(10) 0.71195(12) -0.05114(8) 0.0530(4) Uani 1 1 d .
H15 H -0.3002 0.7484 -0.0685 0.064 Uiso 1 1 calc R
C16 C -0.25210(10) 0.60059(12) -0.04604(7) 0.0480(3) Uani 1 1 d .
C17 C -0.17741(11) 0.54737(12) -0.02133(8) 0.0547(4) Uani 1 1 d .
H17 H -0.1770 0.4722 -0.0184 0.066 Uiso 1 1 calc R
C18 C -0.10371(10) 0.60617(14) -0.00110(8) 0.0564(4) Uani 1 1 d .
H18 H -0.0538 0.5697 0.0153 0.068 Uiso 1 1 calc R
O9 O 0.04136(7) 0.85125(9) 0.12113(5) 0.0582(3) Uani 1 1 d .
O10 O -0.07876(7) 0.74920(8) 0.13323(5) 0.0524(3) Uani 1 1 d .
O19 O -0.32384(8) 0.53954(9) -0.06491(7) 0.0655(3) Uani 1 1 d .
H19O H -0.3662(14) 0.5829(18) -0.0773(11) 0.088(7) Uiso 1 1 d .
O1W O 0.38436(9) 0.34531(15) 0.24470(8) 0.0860(5) Uani 1 1 d .
H1W H 0.3994(15) 0.3142(18) 0.2782(12) 0.090(7) Uiso 1 1 d .
H2W H 0.4177(16) 0.3393(19) 0.2120(13) 0.097(8) Uiso 1 1 d .

loop_
_atom_site_aniso_label
_atom_site_aniso_U_11
_atom_site_aniso_U_22
_atom_site_aniso_U_33
_atom_site_aniso_U_23
_atom_site_aniso_U_13
_atom_site_aniso_U_12
C2A 0.0485(8) 0.0539(9) 0.0432(7) 0.0019(6) 0.0019(6) 0.0053(7)
C4A 0.0507(8) 0.0442(8) 0.0469(8) -0.0005(6) 0.0036(6) 0.0014(6)
C5A 0.0601(9) 0.0476(8) 0.0615(9) -0.0055(7) 0.0046(7) -0.0069(7)
C6A 0.0545(9) 0.0638(10) 0.0552(9) -0.0087(7) 0.0014(7) -0.0125(8)
N1A 0.0449(7) 0.0704(9) 0.0547(8) -0.0001(6) -0.0040(6) 0.0003(6)
N3A 0.0455(6) 0.0438(7) 0.0510(7) 0.0015(5) -0.0013(5) 0.0013(5)
N7A 0.0544(8) 0.0419(7) 0.0794(10) 0.0051(6) -0.0035(7) 0.0057(6)
O8A 0.0562(6) 0.0558(7) 0.0704(7) 0.0084(5) -0.0031(5) 0.0123(5)
C2B 0.0461(8) 0.0455(8) 0.0541(8) 0.0023(6) -0.0005(6) 0.0036(6)
C4B 0.0469(8) 0.0434(8) 0.0575(9) 0.0021(6) 0.0040(6) 0.0033(6)
C5B 0.0590(9) 0.0423(8) 0.0760(11) 0.0022(7) 0.0007(8) -0.0051(7)
C6B 0.0529(9) 0.0550(9) 0.0615(9) 0.0022(7) -0.0020(7) -0.0111(7)
N1B 0.0411(7) 0.0590(8) 0.0616(8) 0.0034(6) -0.0054(6) 0.0018(6)
N3B 0.0422(6) 0.0408(6) 0.0556(7) 0.0024(5) 0.0018(5) 0.0031(5)
N7B 0.0520(8) 0.0430(8) 0.1238(14) 0.0019(8) -0.0059(8) 0.0085(7)
O8B 0.0556(6) 0.0469(6) 0.1096(10) 0.0048(6) -0.0122(6) 0.0101(5)
C11 0.0367(7) 0.0390(7) 0.0502(8) -0.0017(6) 0.0006(6) 0.0014(6)
C12 0.0590(10) 0.0873(12) 0.0505(9) -0.0055(8) 0.0047(7) -0.0228(9)
C13 0.0508(8) 0.0644(10) 0.0419(7) -0.0060(7) 0.0023(6) -0.0082(7)
C14 0.0648(10) 0.0456(8) 0.0565(9) 0.0013(7) -0.0005(7) -0.0049(7)
C15 0.0519(8) 0.0478(8) 0.0592(9) 0.0047(7) -0.0072(7) 0.0058(7)
C16 0.0483(8) 0.0461(8) 0.0496(8) -0.0006(6) -0.0065(6) -0.0004(6)
C17 0.0609(9) 0.0438(8) 0.0593(9) -0.0033(7) -0.0109(7) 0.0074(7)
C18 0.0485(8) 0.0675(10) 0.0533(9) -0.0070(7) -0.0095(7) 0.0115(7)
O9 0.0466(6) 0.0734(7) 0.0546(6) -0.0060(5) 0.0002(5) -0.0163(5)
O10 0.0498(6) 0.0569(6) 0.0504(6) -0.0021(5) 0.0065(5) -0.0115(5)
O19 0.0566(7) 0.0506(6) 0.0895(9) 0.0038(6) -0.0222(6) -0.0054(5)
O1W 0.0567(8) 0.1444(15) 0.0569(8) 0.0135(9) 0.0012(7) 0.0331(8)

loop_
_atom_type_symbol
_atom_type_description
_atom_type_scat_dispersion_real
_atom_type_scat_dispersion_imag
_atom_type_scat_source
C C 0.0033 0.0016 'International Tables Vol C Tables 4.2.6.8 and 6.1.1.4'
H H 0.0000 0.0000 'International Tables Vol C Tables 4.2.6.8 and 6.1.1.4'
N N 0.0061 0.0033 'International Tables Vol C Tables 4.2.6.8 and 6.1.1.4'
O O 0.0106 0.0060 'International Tables Vol C Tables 4.2.6.8 and 6.1.1.4'

loop_
_geom_angle_atom_site_label_1
_geom_angle_atom_site_label_2
_geom_angle_atom_site_label_3
_geom_angle
O8A C2A N1A 122.74(14)
O8A C2A N3A 121.78(14)
N1A C2A N3A 115.47(14)
N7A C4A N3A 117.73(14)
N7A C4A C5A 123.44(14)
N3A C4A C5A 118.83(14)
C6A C5A C4A 117.61(15)
C6A C5A H5A 121.2
C4A C5A H5A 121.2
C5A C6A N1A 121.98(15)
C5A C6A H6A 119.0
N1A C6A H6A 119.0
C6A N1A C2A 122.51(14)
C6A N1A H1A 120.6(12)
C2A N1A H1A 116.9(12)
C4A N3A C2A 123.60(13)
C4A N3A H2A 122.2(13)
C2A N3A H2A 114.2(13)
C4A N7A H3A 122.4(11)
C4A N7A H4A 121.3(11)
H3A N7A H4A 116.3(16)
O8B C2B N3B 121.88(13)
O8B C2B N1B 119.85(13)
N3B C2B N1B 118.27(13)
N7B C4B N3B 117.54(14)
N7B C4B C5B 121.33(14)
N3B C4B C5B 121.13(13)
C6B C5B C4B 117.68(14)
C6B C5B H5B 121.2
C4B C5B H5B 121.2
C5B C6B N1B 120.72(14)
C5B C6B H6B 119.6
N1B C6B H6B 119.6
C6B N1B C2B 122.08(13)
C6B N1B H1B 118.2(12)
C2B N1B H1B 119.6(12)
C4B N3B C2B 120.10(12)
C4B N7B H2B 119.5(14)
C4B N7B H3B 120.7(11)
H2B N7B H3B 119.3(18)
O10 C11 O9 123.27(13)
O10 C11 C12 120.03(12)
O9 C11 C12 116.70(12)
C13 C12 C11 115.14(13)
C13 C12 H12A 108.5
C11 C12 H12A 108.5
C13 C12 H12B 108.5
C11 C12 H12B 108.5
H12A C12 H12B 107.5
C14 C13 C18 117.76(14)
C14 C13 C12 120.98(15)
C18 C13 C12 121.20(15)
C13 C14 C15 121.32(15)
C13 C14 H14 119.3
C15 C14 H14 119.3
C16 C15 C14 120.19(14)
C16 C15 H15 119.9
C14 C15 H15 119.9
O19 C16 C15 122.85(13)
O19 C16 C17 117.93(13)
C15 C16 C17 119.22(13)
C18 C17 C16 119.77(14)
C18 C17 H17 120.1
C16 C17 H17 120.1
C17 C18 C13 121.72(14)
C17 C18 H18 119.1
C13 C18 H18 119.1
C16 O19 H19O 108.1(14)
H1W O1W H2W 117(2)

loop_
_geom_bond_atom_site_label_1
_geom_bond_atom_site_label_2
_geom_bond_distance
C2A O8A 1.2234(18)
C2A N1A 1.367(2)
C2A N3A 1.3772(19)
C4A N7A 1.3141(19)
C4A N3A 1.3471(19)
C4A C5A 1.418(2)
C5A C6A 1.338(2)
C5A H5A 0.9300
C6A N1A 1.351(2)
C6A H6A 0.9300
N1A H1A 0.94(2)
N3A H2A 0.91(2)
N7A H3A 0.99(2)
N7A H4A 0.901(19)
C2B O8B 1.2343(18)
C2B N3B 1.3619(18)
C2B N1B 1.3685(19)
C4B N7B 1.320(2)
C4B N3B 1.3392(18)
C4B C5B 1.420(2)
C5B C6B 1.331(2)
C5B H5B 0.9300
C6B N1B 1.350(2)
C6B H6B 0.9300
N1B H1B 0.90(2)
N7B H2B 0.86(2)
N7B H3B 0.98(2)
C11 O10 1.2516(16)
C11 O9 1.2529(16)
C11 C12 1.519(2)
C12 C13 1.508(2)
C12 H12A 0.9700
C12 H12B 0.9700
C13 C14 1.377(2)
C13 C18 1.385(2)
C14 C15 1.384(2)
C14 H14 0.9300
C15 C16 1.379(2)
C15 H15 0.9300
C16 O19 1.3621(18)
C16 C17 1.384(2)
C17 C18 1.378(2)
C17 H17 0.9300
C18 H18 0.9300
O19 H19O 0.86(2)
O1W H1W 0.80(2)
O1W H2W 0.82(3)

loop_
_geom_hbond_atom_site_label_D
_geom_hbond_atom_site_label_H
_geom_hbond_atom_site_label_A
_geom_hbond_distance_DH
_geom_hbond_distance_HA
_geom_hbond_distance_DA
_geom_hbond_angle_DHA
_geom_hbond_site_symmetry_A
N1A H1A O1W 0.94(2) 1.78(2) 2.712(2) 171(2) .
N3A H2A N3B 0.91(2) 1.93(2) 2.838(2) 175(2) .
N7A H3A O8B 0.99(2) 1.79(2) 2.777(2) 179(2) .
N7A H4A O10 0.901(19) 2.066(19) 2.963(2) 174(2) .
N1B H1B O10 0.90(2) 2.09(2) 2.945(2) 158(2) 8
N7B H2B O9 0.86(2) 2.25(2) 3.068(2) 159(2) 1_545
N7B H3B O8A 0.98(2) 1.93(2) 2.910(2) 177(2) .
O19 H19O O9 0.86(2) 1.82(2) 2.669(2) 165(2) 4_465
O1W H1W O10 0.80(2) 1.97(3) 2.767(2) 171(2) 6_656
O1W H2W O9 0.82(3) 1.92(3) 2.707(2) 159(2) 8_655

loop_
_geom_torsion_atom_site_label_1
_geom_torsion_atom_site_label_2
_geom_torsion_atom_site_label_3
_geom_torsion_atom_site_label_4
_geom_torsion
N7A C4A C5A C6A 179.19(15)
N3A C4A C5A C6A -0.3(2)
C4A C5A C6A N1A -0.1(2)
C5A C6A N1A C2A 0.4(2)
O8A C2A N1A C6A -179.81(14)
N3A C2A N1A C6A -0.3(2)
N7A C4A N3A C2A -179.08(14)
C5A C4A N3A C2A 0.5(2)
O8A C2A N3A C4A 179.36(14)
N1A C2A N3A C4A -0.2(2)
N7B C4B C5B C6B 179.24(17)
N3B C4B C5B C6B -1.1(2)
C4B C5B C6B N1B 0.5(2)
C5B C6B N1B C2B 0.6(2)
O8B C2B N1B C6B 179.49(15)
N3B C2B N1B C6B -1.1(2)
N7B C4B N3B C2B -179.73(15)
C5B C4B N3B C2B 0.6(2)
O8B C2B N3B C4B 179.86(15)
N1B C2B N3B C4B 0.5(2)
O10 C11 C12 C13 3.4(2)
O9 C11 C12 C13 -176.98(14)
C11 C12 C13 C14 99.50(19)
C11 C12 C13 C18 -77.5(2)
C18 C13 C14 C15 1.2(2)
C12 C13 C14 C15 -175.91(14)
C13 C14 C15 C16 0.1(2)
C14 C15 C16 O19 179.33(14)
C14 C15 C16 C17 -1.3(2)
O19 C16 C17 C18 -179.39(14)
C15 C16 C17 C18 1.2(2)
C16 C17 C18 C13 0.1(2)
C14 C13 C18 C17 -1.3(2)
C12 C13 C18 C17 175.81(14)
